data_7211655
loop_
_publ_author_name
'Li, Cheng-Peng'
'Yu, Qian'
'Zhang, Zhi-Hui'
'Du, Miao'

_publ_section_title
;
 Multifarious ZnII and CdII coordination frameworks constructed by a
 versatile trans-1-(2-pyridyl)-2-(4-pyridyl)ethylene tecton and various
 benzenedicarboxyl ligands
;
_journal_issue 3
_journal_name_full CrystEngComm
_journal_page_first 834
_journal_paper_doi 10.1039/b912001g
_journal_volume 12
_journal_year 2010
_chemical_formula_sum 'C41 H42 Cd2 N4 O16'
_chemical_formula_weight 1071.59
_chemical_name_systematic
;
?
;
_space_group_IT_number 14
_symmetry_cell_setting monoclinic
_symmetry_space_group_name_Hall '-P 2ybc'
_symmetry_space_group_name_H-M 'P 1 21/c 1'
_atom_sites_solution_hydrogens geom
_atom_sites_solution_primary direct
_atom_sites_solution_secondary difmap
_audit_creation_method SHELXL-97
_cell_angle_alpha 90.00
_cell_angle_beta 109.7860(10)
_cell_angle_gamma 90.00
_cell_formula_units_Z 4
_cell_length_a 14.8550(7)
_cell_length_b 18.3497(9)
_cell_length_c 17.3074(8)
_cell_measurement_reflns_used 8510
_cell_measurement_temperature 296(2)
_cell_measurement_theta_max 27.16
_cell_measurement_theta_min 2.48
_cell_volume 4439.2(4)
_computing_cell_refinement 'Bruker APEX II'
_computing_data_collection 'Bruker APEX II'
_computing_data_reduction 'Bruker SAINT'
_computing_molecular_graphics 'Bruker SHELXTL'
_computing_publication_material 'Bruker SHELXTL'
_computing_structure_refinement 'SHELXL-97 (Sheldrick, 1997)'
_computing_structure_solution 'SHELXS-97 (Sheldrick, 1990)'
_diffrn_ambient_temperature 296(2)
_diffrn_measured_fraction_theta_full 0.993
_diffrn_measured_fraction_theta_max 0.993
_diffrn_measurement_device_type 'APEX II CCD area detector'
_diffrn_measurement_method 'phi and omega scans'
_diffrn_radiation_monochromator graphite
_diffrn_radiation_source 'fine-focus sealed tube'
_diffrn_radiation_type MoK\a
_diffrn_radiation_wavelength 0.71073
_diffrn_reflns_av_R_equivalents 0.0223
_diffrn_reflns_av_sigmaI/netI 0.0246
_diffrn_reflns_limit_h_max 17
_diffrn_reflns_limit_h_min -17
_diffrn_reflns_limit_k_max 21
_diffrn_reflns_limit_k_min -19
_diffrn_reflns_limit_l_max 19
_diffrn_reflns_limit_l_min -20
_diffrn_reflns_number 23646
_diffrn_reflns_theta_full 25.01
_diffrn_reflns_theta_max 25.01
_diffrn_reflns_theta_min 1.92
_exptl_absorpt_coefficient_mu 1.032
_exptl_absorpt_correction_T_max 1.000000
_exptl_absorpt_correction_T_min 0.778881
_exptl_absorpt_correction_type multi-scan
_exptl_absorpt_process_details SADABS
_exptl_crystal_colour COLORLESS
_exptl_crystal_density_diffrn 1.603
_exptl_crystal_density_meas ?
_exptl_crystal_density_method 'not measured'
_exptl_crystal_description BLOCK
_exptl_crystal_F_000 2160
_exptl_crystal_size_max 0.24
_exptl_crystal_size_mid 0.20
_exptl_crystal_size_min 0.18
_refine_diff_density_max 0.930
_refine_diff_density_min -0.442
_refine_diff_density_rms 0.065
_refine_ls_extinction_method none
_refine_ls_goodness_of_fit_ref 1.055
_refine_ls_hydrogen_treatment constr
_refine_ls_matrix_type full
_refine_ls_number_parameters 579
_refine_ls_number_reflns 7781
_refine_ls_number_restraints 0
_refine_ls_restrained_S_all 1.055
_refine_ls_R_factor_all 0.0341
_refine_ls_R_factor_gt 0.0271
_refine_ls_shift/su_max 0.003
_refine_ls_shift/su_mean 0.000
_refine_ls_structure_factor_coef Fsqd
_refine_ls_weighting_details 'calc w=1/[\s^2^(Fo^2^)+(0.0387P)^2^+2.7303P] where P=(Fo^2^+2Fc^2^)/3'
_refine_ls_weighting_scheme calc
_refine_ls_wR_factor_gt 0.0716
_refine_ls_wR_factor_ref 0.0741
_reflns_number_gt 6548
_reflns_number_total 7781
_reflns_threshold_expression >2sigma(I)
_cod_data_source_file b912001g.txt
_cod_data_source_block 4
_cod_depositor_comments
;
The following automatic conversions were performed:

'_symmetry_cell_setting' value 'Monoclinic' changed to 'monoclinic'
according to /home/saulius/struct/CIF-dictionaries/cif_core.dic
dictionary named 'cif_core.dic' version 2.4.2 from
2011-04-26.

'_exptl_absorpt_correction_type' value 'MULTI-SCAN'
changed to 'multi-scan' according to
/home/saulius/struct/CIF-dictionaries/cif_core.dic dictionary named
'cif_core.dic' version 2.4.2 from 2011-04-26.

Automatic conversion script
Id: cif_fix_values 1891 2012-01-12 08:04:46Z andrius 

The following automatic conversions were performed:

'_exptl_crystal_density_meas' value 'NONE' was changed to '?' - the
value is perceived as not measured.

Automatic conversion script
Id: cif_fix_values 3008 2015-01-20 13:52:24Z robertas 
;
_cod_original_sg_symbol_H-M P2(1)/c
_cod_database_code 7211655

loop_
_symmetry_equiv_pos_as_xyz
'x, y, z'
'-x, y+1/2, -z+1/2'
'-x, -y, -z'
'x, -y-1/2, z-1/2'

loop_
_atom_site_label
_atom_site_type_symbol
_atom_site_fract_x
_atom_site_fract_y
_atom_site_fract_z
_atom_site_U_iso_or_equiv
_atom_site_adp_type
_atom_site_occupancy
_atom_site_symmetry_multiplicity
_atom_site_calc_flag
_atom_site_refinement_flags
_atom_site_disorder_assembly
_atom_site_disorder_group
Cd1 Cd 0.960061(14) 0.751726(11) 1.105374(13) 0.03357(7) Uani 1 1 d . . .
Cd2 Cd 0.513737(14) 0.490902(10) 0.668421(12) 0.02808(7) Uani 1 1 d . . .
O1 O 0.97498(17) 0.64952(12) 1.19184(15) 0.0526(6) Uani 1 1 d . . .
O2 O 0.85238(16) 0.65389(12) 1.07730(14) 0.0465(5) Uani 1 1 d . . .
O3 O 1.04324(17) 0.41291(13) 1.33637(17) 0.0638(7) Uani 1 1 d . . .
O4 O 0.93333(15) 0.32631(11) 1.30939(14) 0.0458(5) Uani 1 1 d . . .
O5 O 0.64498(14) 0.44485(13) 1.09739(14) 0.0485(6) Uani 1 1 d . . .
H5 H 0.6257 0.4161 1.1246 0.073 Uiso 1 1 calc R . .
O6 O 0.49944(15) 0.61972(10) 0.69617(12) 0.0380(5) Uani 1 1 d . . .
O7 O 0.53782(15) 0.59072(10) 0.58792(12) 0.0391(5) Uani 1 1 d . . .
O8 O 0.49312(17) 0.87621(11) 0.77660(13) 0.0429(5) Uani 1 1 d . . .
O9 O 0.52477(15) 0.96467(10) 0.70419(12) 0.0378(5) Uani 1 1 d . . .
O10 O 0.59602(19) 0.83031(12) 0.47311(13) 0.0484(6) Uani 1 1 d . . .
H10 H 0.5932 0.8747 0.4671 0.073 Uiso 1 1 calc R . .
O11 O 0.8341(2) 0.80311(16) 1.1462(2) 0.0752(8) Uani 1 1 d . . .
H11A H 0.8557 0.8462 1.1482 0.113 Uiso 1 1 d R . .
O12 O 0.55839(18) 0.42179(12) 0.57583(13) 0.0527(6) Uani 1 1 d . . .
H12A H 0.5259 0.4221 0.5249 0.079 Uiso 1 1 d R . .
H12B H 0.5883 0.3828 0.5954 0.079 Uiso 1 1 d R . .
N1 N 1.08613(17) 0.69566(14) 1.06806(16) 0.0402(6) Uani 1 1 d . . .
N2 N 0.67109(18) 0.51058(14) 0.75844(15) 0.0390(6) Uani 1 1 d . . .
N3 N 0.87886(16) 0.80696(13) 0.98197(15) 0.0351(6) Uani 1 1 d . . .
N4 N 1.34960(17) 0.99633(13) 1.09453(15) 0.0366(6) Uani 1 1 d . . .
C1 C 1.0768(2) 0.64149(18) 1.01349(19) 0.0411(7) Uani 1 1 d . . .
C2 C 1.1748(2) 0.7148(2) 1.1158(2) 0.0569(10) Uani 1 1 d . . .
H2 H 1.1815 0.7516 1.1542 0.068 Uiso 1 1 calc R . .
C3 C 1.2559(2) 0.6826(3) 1.1106(3) 0.0785(14) Uani 1 1 d . . .
H3 H 1.3161 0.6980 1.1442 0.094 Uiso 1 1 calc R . .
C4 C 1.2467(3) 0.6273(3) 1.0548(3) 0.0795(14) Uani 1 1 d . . .
H4 H 1.3004 0.6042 1.0502 0.095 Uiso 1 1 calc R . .
C5 C 1.1568(2) 0.6070(2) 1.0062(2) 0.0628(11) Uani 1 1 d . . .
H5A H 1.1491 0.5698 0.9680 0.075 Uiso 1 1 calc R . .
C6 C 0.9794(2) 0.62163(18) 0.9626(2) 0.0429(7) Uani 1 1 d . . .
H6 H 0.9307 0.6526 0.9646 0.051 Uiso 1 1 calc R . .
C7 C 0.9539(2) 0.5645(2) 0.9146(2) 0.0526(9) Uani 1 1 d . . .
H7 H 1.0025 0.5334 0.9125 0.063 Uiso 1 1 calc R . .
C8 C 0.8559(2) 0.54517(19) 0.8638(2) 0.0453(8) Uani 1 1 d . . .
C9 C 0.7758(2) 0.57842(18) 0.8719(2) 0.0440(8) Uani 1 1 d . . .
H9 H 0.7822 0.6130 0.9127 0.053 Uiso 1 1 calc R . .
C10 C 0.6861(2) 0.55954(18) 0.81868(19) 0.0419(7) Uani 1 1 d . . .
H10A H 0.6332 0.5823 0.8252 0.050 Uiso 1 1 calc R . .
C11 C 0.7478(2) 0.4762(2) 0.7536(2) 0.0575(10) Uani 1 1 d . . .
H11 H 0.7391 0.4404 0.7137 0.069 Uiso 1 1 calc R . .
C12 C 0.8390(2) 0.4909(2) 0.8044(3) 0.0631(11) Uani 1 1 d . . .
H12 H 0.8900 0.4643 0.7993 0.076 Uiso 1 1 calc R . .
C13 C 0.9142(2) 0.85772(16) 0.94395(18) 0.0346(6) Uani 1 1 d . . .
C14 C 0.7873(2) 0.78630(17) 0.9474(2) 0.0411(7) Uani 1 1 d . . .
H14 H 0.7631 0.7514 0.9741 0.049 Uiso 1 1 calc R . .
C15 C 0.7278(2) 0.81424(19) 0.8746(2) 0.0495(8) Uani 1 1 d . . .
H15 H 0.6645 0.7991 0.8527 0.059 Uiso 1 1 calc R . .
C16 C 0.7640(2) 0.8652(2) 0.8345(2) 0.0549(9) Uani 1 1 d . . .
H16 H 0.7259 0.8842 0.7843 0.066 Uiso 1 1 calc R . .
C17 C 0.8568(2) 0.88720(19) 0.8696(2) 0.0482(8) Uani 1 1 d . . .
H17 H 0.8818 0.9222 0.8435 0.058 Uiso 1 1 calc R . .
C18 C 1.0135(2) 0.88087(17) 0.98595(19) 0.0401(7) Uani 1 1 d . . .
H18 H 1.0463 0.8567 1.0346 0.048 Uiso 1 1 calc R . .
C19 C 1.0616(2) 0.93166(17) 0.96307(19) 0.0403(7) Uani 1 1 d . . .
H19 H 1.0308 0.9557 0.9139 0.048 Uiso 1 1 calc R . .
C20 C 1.1607(2) 0.95342(16) 1.00942(18) 0.0360(7) Uani 1 1 d . . .
C21 C 1.2078(2) 0.93262(18) 1.09004(19) 0.0437(8) Uani 1 1 d . . .
H21 H 1.1770 0.9035 1.1173 0.052 Uiso 1 1 calc R . .
C22 C 1.3002(2) 0.95514(18) 1.12943(19) 0.0436(8) Uani 1 1 d . . .
H22 H 1.3300 0.9408 1.1837 0.052 Uiso 1 1 calc R . .
C23 C 1.3045(2) 1.01703(17) 1.01706(19) 0.0405(7) Uani 1 1 d . . .
H23 H 1.3373 1.0460 0.9914 0.049 Uiso 1 1 calc R . .
C24 C 1.2115(2) 0.99754(17) 0.9734(2) 0.0421(7) Uani 1 1 d . . .
H24 H 1.1828 1.0139 0.9198 0.051 Uiso 1 1 calc R . .
C25 C 0.8992(2) 0.62285(16) 1.14281(19) 0.0375(7) Uani 1 1 d . . .
C26 C 0.8641(2) 0.55077(15) 1.16320(17) 0.0315(6) Uani 1 1 d . . .
C27 C 0.9242(2) 0.50639(15) 1.22313(18) 0.0322(6) Uani 1 1 d . . .
H27 H 0.9859 0.5219 1.2529 0.039 Uiso 1 1 calc R . .
C28 C 0.8925(2) 0.43872(15) 1.23886(17) 0.0314(6) Uani 1 1 d . . .
C29 C 0.9625(2) 0.38910(17) 1.29936(18) 0.0376(7) Uani 1 1 d . . .
C30 C 0.7988(2) 0.41731(16) 1.19811(18) 0.0338(6) Uani 1 1 d . . .
H30 H 0.7770 0.3725 1.2096 0.041 Uiso 1 1 calc R . .
C31 C 0.73779(19) 0.46323(16) 1.14005(18) 0.0341(6) Uani 1 1 d . . .
C32 C 0.7713(2) 0.52932(15) 1.12088(18) 0.0335(6) Uani 1 1 d . . .
H32 H 0.7314 0.5589 1.0798 0.040 Uiso 1 1 calc R . .
C33 C 0.5227(2) 0.63765(15) 0.63557(17) 0.0323(6) Uani 1 1 d . . .
C34 C 0.53370(19) 0.71703(14) 0.61913(17) 0.0301(6) Uani 1 1 d . . .
C35 C 0.51867(19) 0.76882(15) 0.67253(17) 0.0290(6) Uani 1 1 d . . .
H35 H 0.5014 0.7543 0.7170 0.035 Uiso 1 1 calc R . .
C36 C 0.52982(18) 0.84260(15) 0.65857(16) 0.0276(6) Uani 1 1 d . . .
C37 C 0.51454(18) 0.89809(14) 0.71654(16) 0.0276(6) Uani 1 1 d . . .
C38 C 0.5559(2) 0.86377(15) 0.59216(17) 0.0313(6) Uani 1 1 d . . .
H38 H 0.5638 0.9130 0.5832 0.038 Uiso 1 1 calc R . .
C39 C 0.5704(2) 0.81209(16) 0.53912(18) 0.0353(7) Uani 1 1 d . . .
C40 C 0.5597(2) 0.73863(15) 0.55321(18) 0.0366(7) Uani 1 1 d . . .
H40 H 0.5701 0.7038 0.5181 0.044 Uiso 1 1 calc R . .
C61 C 0.8010(4) 0.7813(4) 1.2074(4) 0.114(2) Uani 1 1 d . . .
H61A H 0.7679 0.7358 1.1926 0.171 Uiso 1 1 calc R . .
H61B H 0.7580 0.8175 1.2150 0.171 Uiso 1 1 calc R . .
H61C H 0.8540 0.7754 1.2576 0.171 Uiso 1 1 calc R . .
O13 O 0.57876(16) 0.52451(11) 0.94782(13) 0.0460(5) Uani 1 1 d . . .
H13A H 0.5511 0.5103 0.8987 0.069 Uiso 1 1 d R . .
H13B H 0.5940 0.4920 0.9850 0.069 Uiso 1 1 d R . .
O14 O 0.5851(2) 0.34738(17) 0.18463(18) 0.0792(8) Uani 1 1 d . . .
H14A H 0.5843 0.3037 0.1681 0.119 Uiso 1 1 d R . .
H14B H 0.5569 0.3559 0.2190 0.119 Uiso 1 1 d R . .
O15 O 0.6358(5) 0.2046(3) 0.1645(4) 0.144(3) Uani 0.806(8) 1 d P A 1
O15' O 0.692(2) 0.1932(12) 0.1138(18) 0.144(3) Uani 0.194(8) 1 d P A 2
O16 O 0.1508(7) 0.6798(5) 0.3189(5) 0.167(3) Uani 0.643(7) 1 d P B 1
O16' O 0.1376(13) 0.7226(9) 0.3648(9) 0.167(3) Uani 0.357(7) 1 d P B 2

loop_
_atom_site_aniso_label
_atom_site_aniso_U_11
_atom_site_aniso_U_22
_atom_site_aniso_U_33
_atom_site_aniso_U_23
_atom_site_aniso_U_13
_atom_site_aniso_U_12
Cd1 0.03222(12) 0.02734(12) 0.03766(13) 0.00073(8) 0.00725(9) -0.00364(8)
Cd2 0.03338(12) 0.02093(11) 0.02852(11) 0.00084(8) 0.00862(9) -0.00158(8)
O1 0.0540(14) 0.0396(13) 0.0560(14) 0.0052(11) 0.0079(12) -0.0149(11)
O2 0.0528(13) 0.0352(12) 0.0481(13) 0.0126(10) 0.0126(11) -0.0046(10)
O3 0.0472(14) 0.0450(14) 0.0731(17) 0.0071(13) -0.0138(12) 0.0006(11)
O4 0.0444(12) 0.0354(12) 0.0526(14) 0.0157(10) 0.0100(10) 0.0058(10)
O5 0.0335(11) 0.0512(15) 0.0530(14) 0.0162(11) 0.0044(10) -0.0070(10)
O6 0.0562(13) 0.0249(10) 0.0372(11) 0.0012(9) 0.0213(10) -0.0037(9)
O7 0.0615(13) 0.0208(10) 0.0372(11) -0.0020(9) 0.0195(10) 0.0007(9)
O8 0.0700(14) 0.0286(11) 0.0398(12) 0.0001(9) 0.0313(11) 0.0029(10)
O9 0.0567(13) 0.0213(10) 0.0376(11) -0.0034(8) 0.0189(10) -0.0015(9)
O10 0.0831(17) 0.0318(12) 0.0451(13) 0.0023(10) 0.0412(12) -0.0014(12)
O11 0.0777(19) 0.0613(17) 0.105(2) -0.0175(16) 0.0556(18) -0.0097(14)
O12 0.0809(17) 0.0402(13) 0.0379(12) -0.0032(10) 0.0212(12) 0.0130(12)
N1 0.0306(13) 0.0411(15) 0.0454(15) -0.0097(12) 0.0084(11) -0.0012(11)
N2 0.0385(14) 0.0419(15) 0.0359(14) -0.0063(11) 0.0118(11) -0.0068(11)
N3 0.0310(12) 0.0305(13) 0.0398(14) 0.0029(11) 0.0070(11) -0.0008(10)
N4 0.0355(13) 0.0319(14) 0.0409(14) 0.0023(11) 0.0109(11) -0.0012(10)
C1 0.0326(15) 0.0457(19) 0.0441(18) -0.0084(14) 0.0119(14) -0.0019(13)
C2 0.0354(17) 0.062(2) 0.065(2) -0.0251(19) 0.0062(16) -0.0017(16)
C3 0.0275(18) 0.100(3) 0.096(3) -0.044(3) 0.0055(19) -0.002(2)
C4 0.0343(19) 0.098(3) 0.103(3) -0.039(3) 0.020(2) 0.010(2)
C5 0.0410(19) 0.076(3) 0.073(3) -0.035(2) 0.0205(18) 0.0006(18)
C6 0.0332(16) 0.0470(19) 0.0471(19) -0.0109(15) 0.0119(14) 0.0012(14)
C7 0.0370(17) 0.062(2) 0.058(2) -0.0232(18) 0.0152(16) -0.0016(16)
C8 0.0389(17) 0.052(2) 0.0457(19) -0.0123(16) 0.0149(15) -0.0060(15)
C9 0.0400(17) 0.050(2) 0.0418(18) -0.0144(15) 0.0131(14) -0.0031(15)
C10 0.0362(16) 0.050(2) 0.0384(17) -0.0093(14) 0.0117(14) -0.0004(14)
C11 0.0435(19) 0.065(2) 0.065(2) -0.035(2) 0.0196(17) -0.0111(17)
C12 0.0391(18) 0.074(3) 0.075(3) -0.039(2) 0.0178(18) -0.0036(18)
C13 0.0327(15) 0.0327(16) 0.0367(16) 0.0025(12) 0.0094(13) 0.0004(12)
C14 0.0331(15) 0.0355(17) 0.0504(19) 0.0026(14) 0.0086(14) -0.0052(13)
C15 0.0324(16) 0.051(2) 0.054(2) 0.0036(17) 0.0004(15) -0.0021(15)
C16 0.0420(19) 0.066(2) 0.045(2) 0.0119(17) -0.0007(16) 0.0023(17)
C17 0.0450(18) 0.053(2) 0.0435(19) 0.0127(16) 0.0108(15) -0.0026(16)
C18 0.0359(16) 0.0406(18) 0.0393(17) 0.0052(14) 0.0067(14) -0.0003(14)
C19 0.0364(16) 0.0420(18) 0.0392(17) 0.0087(14) 0.0086(14) -0.0025(14)
C20 0.0339(15) 0.0326(16) 0.0400(17) 0.0037(13) 0.0105(13) -0.0007(12)
C21 0.0411(17) 0.049(2) 0.0408(18) 0.0101(15) 0.0139(14) -0.0091(15)
C22 0.0396(17) 0.053(2) 0.0343(17) 0.0090(15) 0.0072(14) -0.0025(15)
C23 0.0378(16) 0.0396(18) 0.0433(18) 0.0103(14) 0.0127(14) -0.0037(13)
C24 0.0371(16) 0.0460(19) 0.0394(17) 0.0130(14) 0.0079(14) -0.0037(14)
C25 0.0428(17) 0.0283(16) 0.0451(18) 0.0020(14) 0.0197(15) 0.0001(13)
C26 0.0376(15) 0.0255(15) 0.0339(15) -0.0017(12) 0.0154(13) -0.0011(12)
C27 0.0318(14) 0.0292(15) 0.0345(15) -0.0022(12) 0.0098(12) -0.0018(12)
C28 0.0352(15) 0.0299(15) 0.0291(14) 0.0011(12) 0.0108(12) 0.0031(12)
C29 0.0388(17) 0.0344(17) 0.0356(16) 0.0015(13) 0.0073(14) 0.0053(13)
C30 0.0369(15) 0.0289(15) 0.0371(16) 0.0056(12) 0.0145(13) -0.0001(12)
C31 0.0315(14) 0.0349(16) 0.0359(16) 0.0017(13) 0.0112(12) -0.0002(12)
C32 0.0362(15) 0.0285(15) 0.0357(16) 0.0061(12) 0.0120(13) 0.0059(12)
C33 0.0361(15) 0.0240(15) 0.0340(16) -0.0006(12) 0.0083(13) -0.0012(12)
C34 0.0372(15) 0.0209(14) 0.0322(14) -0.0007(11) 0.0118(12) -0.0017(11)
C35 0.0335(14) 0.0252(14) 0.0288(14) 0.0015(11) 0.0112(12) -0.0010(11)
C36 0.0287(14) 0.0227(14) 0.0293(14) -0.0002(11) 0.0073(11) 0.0017(11)
C37 0.0280(13) 0.0242(15) 0.0279(14) 0.0001(11) 0.0062(11) 0.0030(11)
C38 0.0386(15) 0.0198(14) 0.0364(15) 0.0037(11) 0.0138(13) -0.0005(11)
C39 0.0474(17) 0.0310(16) 0.0320(15) 0.0038(12) 0.0193(13) -0.0017(13)
C40 0.0536(18) 0.0247(15) 0.0351(16) -0.0036(12) 0.0196(14) -0.0005(13)
C61 0.108(4) 0.147(5) 0.115(5) -0.025(4) 0.075(4) -0.014(4)
O13 0.0642(14) 0.0339(12) 0.0353(12) -0.0046(9) 0.0109(11) -0.0064(10)
O14 0.096(2) 0.086(2) 0.0729(19) 0.0009(16) 0.0519(17) -0.0064(17)
O15 0.181(6) 0.086(3) 0.134(5) 0.008(3) 0.012(4) -0.052(4)
O15' 0.181(6) 0.086(3) 0.134(5) 0.008(3) 0.012(4) -0.052(4)
O16 0.212(7) 0.138(7) 0.087(5) -0.019(4) -0.033(5) 0.022(5)
O16' 0.212(7) 0.138(7) 0.087(5) -0.019(4) -0.033(5) 0.022(5)

loop_
_atom_type_symbol
_atom_type_description
_atom_type_scat_dispersion_real
_atom_type_scat_dispersion_imag
_atom_type_scat_source
C C 0.0033 0.0016 'International Tables Vol C Tables 4.2.6.8 and 6.1.1.4'
H H 0.0000 0.0000 'International Tables Vol C Tables 4.2.6.8 and 6.1.1.4'
N N 0.0061 0.0033 'International Tables Vol C Tables 4.2.6.8 and 6.1.1.4'
O O 0.0106 0.0060 'International Tables Vol C Tables 4.2.6.8 and 6.1.1.4'
Cd Cd -0.8075 1.2024 'International Tables Vol C Tables 4.2.6.8 and 6.1.1.4'

loop_
_geom_angle_atom_site_label_1
_geom_angle_atom_site_label_2
_geom_angle_atom_site_label_3
_geom_angle
_geom_angle_site_symmetry_1
_geom_angle_site_symmetry_3
O4 Cd1 N3 112.04(8) 2_757 .
O4 Cd1 O2 152.77(8) 2_757 .
N3 Cd1 O2 92.20(8) . .
O4 Cd1 O1 100.07(8) 2_757 .
N3 Cd1 O1 147.62(8) . .
O2 Cd1 O1 55.55(8) . .
O4 Cd1 O11 90.79(9) 2_757 .
N3 Cd1 O11 83.38(10) . .
O2 Cd1 O11 79.46(9) . .
O1 Cd1 O11 92.32(10) . .
O4 Cd1 N1 89.83(8) 2_757 .
N3 Cd1 N1 98.63(9) . .
O2 Cd1 N1 98.94(8) . .
O1 Cd1 N1 85.19(9) . .
O11 Cd1 N1 177.50(10) . .
O4 Cd1 C25 127.00(9) 2_757 .
N3 Cd1 C25 119.83(9) . .
O2 Cd1 C25 27.66(8) . .
O1 Cd1 C25 27.88(8) . .
O11 Cd1 C25 85.14(9) . .
N1 Cd1 C25 92.55(9) . .
O12 Cd2 O8 81.36(8) . 2_646
O12 Cd2 N4 99.55(9) . 4_475
O8 Cd2 N4 97.57(8) 2_646 4_475
O12 Cd2 N2 95.12(9) . .
O8 Cd2 N2 92.25(9) 2_646 .
N4 Cd2 N2 163.40(9) 4_475 .
O12 Cd2 O7 83.23(8) . .
O8 Cd2 O7 164.50(7) 2_646 .
N4 Cd2 O7 86.51(8) 4_475 .
N2 Cd2 O7 87.56(8) . .
O12 Cd2 O6 137.25(8) . .
O8 Cd2 O6 141.13(7) 2_646 .
N4 Cd2 O6 82.35(8) 4_475 .
N2 Cd2 O6 81.61(8) . .
O7 Cd2 O6 54.13(6) . .
O12 Cd2 O9 135.23(7) . 2_646
O8 Cd2 O9 53.94(7) 2_646 2_646
N4 Cd2 O9 89.66(8) 4_475 2_646
N2 Cd2 O9 85.33(8) . 2_646
O7 Cd2 O9 141.34(6) . 2_646
O6 Cd2 O9 87.24(6) . 2_646
O12 Cd2 C37 108.15(8) . 2_646
O8 Cd2 C37 26.82(7) 2_646 2_646
N4 Cd2 C37 94.06(8) 4_475 2_646
N2 Cd2 C37 88.67(8) . 2_646
O7 Cd2 C37 168.31(7) . 2_646
O6 Cd2 C37 114.34(7) . 2_646
O9 Cd2 C37 27.12(7) 2_646 2_646
C25 O1 Cd1 90.63(18) . .
C25 O2 Cd1 91.73(18) . .
C29 O4 Cd1 116.77(19) . 2_747
C31 O5 H5 109.5 . .
C33 O6 Cd2 91.30(16) . .
C33 O7 Cd2 92.67(17) . .
C37 O8 Cd2 96.21(17) . 2_656
C37 O9 Cd2 87.73(16) . 2_656
C39 O10 H10 109.5 . .
C61 O11 Cd1 129.2(3) . .
C61 O11 H11A 118.0 . .
Cd1 O11 H11A 93.2 . .
Cd2 O12 H12A 121.4 . .
Cd2 O12 H12B 114.9 . .
H12A O12 H12B 117.0 . .
C2 N1 C1 118.1(3) . .
C2 N1 Cd1 114.4(2) . .
C1 N1 Cd1 126.82(19) . .
C11 N2 C10 116.6(3) . .
C11 N2 Cd2 124.4(2) . .
C10 N2 Cd2 119.0(2) . .
C14 N3 C13 118.8(3) . .
C14 N3 Cd1 115.0(2) . .
C13 N3 Cd1 126.16(18) . .
C22 N4 C23 116.7(3) . .
C22 N4 Cd2 116.1(2) . 4_676
C23 N4 Cd2 126.4(2) . 4_676
N1 C1 C5 120.8(3) . .
N1 C1 C6 116.9(3) . .
C5 C1 C6 122.3(3) . .
N1 C2 C3 123.3(3) . .
N1 C2 H2 118.4 . .
C3 C2 H2 118.4 . .
C2 C3 C4 118.8(3) . .
C2 C3 H3 120.6 . .
C4 C3 H3 120.6 . .
C5 C4 C3 118.5(3) . .
C5 C4 H4 120.8 . .
C3 C4 H4 120.8 . .
C4 C5 C1 120.5(3) . .
C4 C5 H5A 119.7 . .
C1 C5 H5A 119.7 . .
C7 C6 C1 126.5(3) . .
C7 C6 H6 116.7 . .
C1 C6 H6 116.7 . .
C6 C7 C8 126.0(3) . .
C6 C7 H7 117.0 . .
C8 C7 H7 117.0 . .
C9 C8 C12 116.3(3) . .
C9 C8 C7 123.0(3) . .
C12 C8 C7 120.7(3) . .
C10 C9 C8 119.2(3) . .
C10 C9 H9 120.4 . .
C8 C9 H9 120.4 . .
N2 C10 C9 123.9(3) . .
N2 C10 H10A 118.1 . .
C9 C10 H10A 118.1 . .
N2 C11 C12 123.3(3) . .
N2 C11 H11 118.4 . .
C12 C11 H11 118.4 . .
C11 C12 C8 120.5(3) . .
C11 C12 H12 119.7 . .
C8 C12 H12 119.7 . .
N3 C13 C17 120.3(3) . .
N3 C13 C18 116.8(3) . .
C17 C13 C18 122.9(3) . .
N3 C14 C15 123.0(3) . .
N3 C14 H14 118.5 . .
C15 C14 H14 118.5 . .
C14 C15 C16 118.5(3) . .
C14 C15 H15 120.7 . .
C16 C15 H15 120.7 . .
C17 C16 C15 119.0(3) . .
C17 C16 H16 120.5 . .
C15 C16 H16 120.5 . .
C16 C17 C13 120.4(3) . .
C16 C17 H17 119.8 . .
C13 C17 H17 119.8 . .
C19 C18 C13 127.8(3) . .
C19 C18 H18 116.1 . .
C13 C18 H18 116.1 . .
C18 C19 C20 125.0(3) . .
C18 C19 H19 117.5 . .
C20 C19 H19 117.5 . .
C21 C20 C24 116.5(3) . .
C21 C20 C19 123.0(3) . .
C24 C20 C19 120.5(3) . .
C22 C21 C20 119.7(3) . .
C22 C21 H21 120.1 . .
C20 C21 H21 120.1 . .
N4 C22 C21 123.9(3) . .
N4 C22 H22 118.1 . .
C21 C22 H22 118.1 . .
N4 C23 C24 123.1(3) . .
N4 C23 H23 118.4 . .
C24 C23 H23 118.4 . .
C23 C24 C20 120.0(3) . .
C23 C24 H24 120.0 . .
C20 C24 H24 120.0 . .
O2 C25 O1 122.1(3) . .
O2 C25 C26 118.9(3) . .
O1 C25 C26 119.0(3) . .
O2 C25 Cd1 60.61(15) . .
O1 C25 Cd1 61.49(16) . .
C26 C25 Cd1 179.5(2) . .
C27 C26 C32 120.3(3) . .
C27 C26 C25 120.4(3) . .
C32 C26 C25 119.2(3) . .
C26 C27 C28 119.9(3) . .
C26 C27 H27 120.0 . .
C28 C27 H27 120.0 . .
C30 C28 C27 120.2(3) . .
C30 C28 C29 121.3(3) . .
C27 C28 C29 118.5(3) . .
O3 C29 O4 124.8(3) . .
O3 C29 C28 117.9(3) . .
O4 C29 C28 117.3(3) . .
C28 C30 C31 119.6(3) . .
C28 C30 H30 120.2 . .
C31 C30 H30 120.2 . .
O5 C31 C30 122.2(3) . .
O5 C31 C32 117.5(2) . .
C30 C31 C32 120.2(3) . .
C26 C32 C31 119.6(3) . .
C26 C32 H32 120.2 . .
C31 C32 H32 120.2 . .
O6 C33 O7 121.8(3) . .
O6 C33 C34 119.4(2) . .
O7 C33 C34 118.8(3) . .
C40 C34 C35 120.3(3) . .
C40 C34 C33 120.9(3) . .
C35 C34 C33 118.8(3) . .
C36 C35 C34 119.4(3) . .
C36 C35 H35 120.3 . .
C34 C35 H35 120.3 . .
C38 C36 C35 119.9(3) . .
C38 C36 C37 120.8(2) . .
C35 C36 C37 119.3(2) . .
O8 C37 O9 122.1(2) . .
O8 C37 C36 118.5(2) . .
O9 C37 C36 119.4(2) . .
O8 C37 Cd2 56.97(14) . 2_656
O9 C37 Cd2 65.15(14) . 2_656
C36 C37 Cd2 175.34(19) . 2_656
C39 C38 C36 120.4(3) . .
C39 C38 H38 119.8 . .
C36 C38 H38 119.8 . .
O10 C39 C38 122.5(3) . .
O10 C39 C40 117.8(3) . .
C38 C39 C40 119.7(3) . .
C34 C40 C39 120.3(3) . .
C34 C40 H40 119.9 . .
C39 C40 H40 119.9 . .
O11 C61 H61A 109.5 . .
O11 C61 H61B 109.5 . .
H61A C61 H61B 109.5 . .
O11 C61 H61C 109.5 . .
H61A C61 H61C 109.5 . .
H61B C61 H61C 109.5 . .
H13A O13 H13B 117.1 . .
H14A O14 H14B 117.0 . .

loop_
_geom_bond_atom_site_label_1
_geom_bond_atom_site_label_2
_geom_bond_distance
_geom_bond_site_symmetry_2
Cd1 O4 2.231(2) 2_757
Cd1 N3 2.302(2) .
Cd1 O2 2.343(2) .
Cd1 O1 2.362(2) .
Cd1 O11 2.405(3) .
Cd1 N1 2.409(2) .
Cd1 C25 2.688(3) .
Cd2 O12 2.310(2) .
Cd2 O8 2.326(2) 2_646
Cd2 N4 2.350(2) 4_475
Cd2 N2 2.357(2) .
Cd2 O7 2.400(2) .
Cd2 O6 2.4356(19) .
Cd2 O9 2.505(2) 2_646
Cd2 C37 2.758(3) 2_646
O1 C25 1.257(4) .
O2 C25 1.249(4) .
O3 C29 1.232(4) .
O4 C29 1.264(4) .
O4 Cd1 2.231(2) 2_747
O5 C31 1.368(3) .
O5 H5 0.8200 .
O6 C33 1.254(3) .
O7 C33 1.264(3) .
O8 C37 1.252(3) .
O8 Cd2 2.326(2) 2_656
O9 C37 1.258(3) .
O9 Cd2 2.505(2) 2_656
O10 C39 1.363(3) .
O10 H10 0.8200 .
O11 C61 1.370(6) .
O11 H11A 0.8500 .
O12 H12A 0.8498 .
O12 H12B 0.8500 .
N1 C2 1.343(4) .
N1 C1 1.346(4) .
N2 C11 1.330(4) .
N2 C10 1.337(4) .
N3 C14 1.342(4) .
N3 C13 1.345(4) .
N4 C22 1.332(4) .
N4 C23 1.335(4) .
N4 Cd2 2.350(2) 4_676
C1 C5 1.388(4) .
C1 C6 1.463(4) .
C2 C3 1.371(5) .
C2 H2 0.9300 .
C3 C4 1.376(6) .
C3 H3 0.9300 .
C4 C5 1.367(5) .
C4 H4 0.9300 .
C5 H5A 0.9300 .
C6 C7 1.312(4) .
C6 H6 0.9300 .
C7 C8 1.467(4) .
C7 H7 0.9300 .
C8 C9 1.387(4) .
C8 C12 1.392(5) .
C9 C10 1.382(4) .
C9 H9 0.9300 .
C10 H10A 0.9300 .
C11 C12 1.369(5) .
C11 H11 0.9300 .
C12 H12 0.9300 .
C13 C17 1.390(4) .
C13 C18 1.470(4) .
C14 C15 1.371(4) .
C14 H14 0.9300 .
C15 C16 1.377(5) .
C15 H15 0.9300 .
C16 C17 1.366(5) .
C16 H16 0.9300 .
C17 H17 0.9300 .
C18 C19 1.314(4) .
C18 H18 0.9300 .
C19 C20 1.473(4) .
C19 H19 0.9300 .
C20 C21 1.386(4) .
C20 C24 1.391(4) .
C21 C22 1.373(4) .
C21 H21 0.9300 .
C22 H22 0.9300 .
C23 C24 1.378(4) .
C23 H23 0.9300 .
C24 H24 0.9300 .
C25 C26 1.506(4) .
C26 C27 1.382(4) .
C26 C32 1.382(4) .
C27 C28 1.387(4) .
C27 H27 0.9300 .
C28 C30 1.387(4) .
C28 C29 1.507(4) .
C30 C31 1.387(4) .
C30 H30 0.9300 .
C31 C32 1.393(4) .
C32 H32 0.9300 .
C33 C34 1.504(4) .
C34 C40 1.380(4) .
C34 C35 1.395(4) .
C35 C36 1.395(4) .
C35 H35 0.9300 .
C36 C38 1.387(4) .
C36 C37 1.500(4) .
C37 Cd2 2.758(3) 2_656
C38 C39 1.386(4) .
C38 H38 0.9300 .
C39 C40 1.388(4) .
C40 H40 0.9300 .
C61 H61A 0.9600 .
C61 H61B 0.9600 .
C61 H61C 0.9600 .
O13 H13A 0.8502 .
O13 H13B 0.8499 .
O14 H14A 0.8505 .
O14 H14B 0.8500 .

loop_
_geom_torsion_atom_site_label_1
_geom_torsion_atom_site_label_2
_geom_torsion_atom_site_label_3
_geom_torsion_atom_site_label_4
_geom_torsion
_geom_torsion_site_symmetry_1
O4 Cd1 O1 C25 166.28(18) 2_757
N3 Cd1 O1 C25 -6.2(3) .
O2 Cd1 O1 C25 -0.47(17) .
O11 Cd1 O1 C25 75.06(19) .
N1 Cd1 O1 C25 -104.76(19) .
O4 Cd1 O2 C25 -29.1(3) 2_757
N3 Cd1 O2 C25 177.39(19) .
O1 Cd1 O2 C25 0.47(17) .
O11 Cd1 O2 C25 -99.8(2) .
N1 Cd1 O2 C25 78.30(19) .
O12 Cd2 O6 C33 2.9(2) .
O8 Cd2 O6 C33 174.50(16) 2_646
N4 Cd2 O6 C33 -92.90(18) 4_475
N2 Cd2 O6 C33 91.39(18) .
O7 Cd2 O6 C33 -1.68(16) .
O9 Cd2 O6 C33 177.07(17) 2_646
C37 Cd2 O6 C33 176.08(16) 2_646
O12 Cd2 O7 C33 -175.19(18) .
O8 Cd2 O7 C33 -169.3(3) 2_646
N4 Cd2 O7 C33 84.76(17) 4_475
N2 Cd2 O7 C33 -79.73(17) .
O6 Cd2 O7 C33 1.67(16) .
O9 Cd2 O7 C33 -0.3(2) 2_646
C37 Cd2 O7 C33 -8.4(5) 2_646
O4 Cd1 O11 C61 -91.4(4) 2_757
N3 Cd1 O11 C61 156.5(4) .
O2 Cd1 O11 C61 63.0(4) .
O1 Cd1 O11 C61 8.7(4) .
C25 Cd1 O11 C61 35.6(4) .
O4 Cd1 N1 C2 10.7(3) 2_757
N3 Cd1 N1 C2 123.0(3) .
O2 Cd1 N1 C2 -143.4(3) .
O1 Cd1 N1 C2 -89.4(3) .
C25 Cd1 N1 C2 -116.3(3) .
O4 Cd1 N1 C1 -179.0(3) 2_757
N3 Cd1 N1 C1 -66.7(3) .
O2 Cd1 N1 C1 26.9(3) .
O1 Cd1 N1 C1 80.9(3) .
C25 Cd1 N1 C1 54.0(3) .
O12 Cd2 N2 C11 -10.5(3) .
O8 Cd2 N2 C11 71.0(3) 2_646
N4 Cd2 N2 C11 -162.6(3) 4_475
O7 Cd2 N2 C11 -93.5(3) .
O6 Cd2 N2 C11 -147.6(3) .
O9 Cd2 N2 C11 124.5(3) 2_646
C37 Cd2 N2 C11 97.6(3) 2_646
O12 Cd2 N2 C10 169.2(2) .
O8 Cd2 N2 C10 -109.3(2) 2_646
N4 Cd2 N2 C10 17.1(5) 4_475
O7 Cd2 N2 C10 86.2(2) .
O6 Cd2 N2 C10 32.1(2) .
O9 Cd2 N2 C10 -55.8(2) 2_646
C37 Cd2 N2 C10 -82.7(2) 2_646
O4 Cd1 N3 C14 -145.8(2) 2_757
O2 Cd1 N3 C14 21.5(2) .
O1 Cd1 N3 C14 26.2(3) .
O11 Cd1 N3 C14 -57.7(2) .
N1 Cd1 N3 C14 120.8(2) .
C25 Cd1 N3 C14 22.9(2) .
O4 Cd1 N3 C13 32.7(3) 2_757
O2 Cd1 N3 C13 -160.0(2) .
O1 Cd1 N3 C13 -155.3(2) .
O11 Cd1 N3 C13 120.9(2) .
N1 Cd1 N3 C13 -60.6(2) .
C25 Cd1 N3 C13 -158.6(2) .
C2 N1 C1 C5 -0.7(5) .
Cd1 N1 C1 C5 -170.7(3) .
C2 N1 C1 C6 179.7(3) .
Cd1 N1 C1 C6 9.8(4) .
C1 N1 C2 C3 1.1(6) .
Cd1 N1 C2 C3 172.3(4) .
N1 C2 C3 C4 -1.0(7) .
C2 C3 C4 C5 0.5(8) .
C3 C4 C5 C1 -0.2(7) .
N1 C1 C5 C4 0.3(6) .
C6 C1 C5 C4 179.8(4) .
N1 C1 C6 C7 -169.7(4) .
C5 C1 C6 C7 10.7(6) .
C1 C6 C7 C8 -179.9(3) .
C6 C7 C8 C9 -12.2(6) .
C6 C7 C8 C12 168.4(4) .
C12 C8 C9 C10 -3.9(5) .
C7 C8 C9 C10 176.7(3) .
C11 N2 C10 C9 3.6(5) .
Cd2 N2 C10 C9 -176.2(3) .
C8 C9 C10 N2 -0.2(5) .
C10 N2 C11 C12 -2.6(6) .
Cd2 N2 C11 C12 177.1(3) .
N2 C11 C12 C8 -1.6(7) .
C9 C8 C12 C11 4.8(6) .
C7 C8 C12 C11 -175.8(4) .
C14 N3 C13 C17 -1.0(4) .
Cd1 N3 C13 C17 -179.4(2) .
C14 N3 C13 C18 177.4(3) .
Cd1 N3 C13 C18 -1.1(4) .
C13 N3 C14 C15 0.4(5) .
Cd1 N3 C14 C15 179.1(3) .
N3 C14 C15 C16 0.8(5) .
C14 C15 C16 C17 -1.6(6) .
C15 C16 C17 C13 1.1(6) .
N3 C13 C17 C16 0.2(5) .
C18 C13 C17 C16 -178.0(3) .
N3 C13 C18 C19 -176.4(3) .
C17 C13 C18 C19 1.9(5) .
C13 C18 C19 C20 178.4(3) .
C18 C19 C20 C21 -13.0(5) .
C18 C19 C20 C24 167.8(3) .
C24 C20 C21 C22 -0.6(5) .
C19 C20 C21 C22 -179.9(3) .
C23 N4 C22 C21 1.0(5) .
Cd2 N4 C22 C21 -169.6(3) 4_676
C20 C21 C22 N4 -0.6(5) .
C22 N4 C23 C24 -0.3(5) .
Cd2 N4 C23 C24 169.3(2) 4_676
N4 C23 C24 C20 -0.9(5) .
C21 C20 C24 C23 1.3(5) .
C19 C20 C24 C23 -179.4(3) .
Cd1 O2 C25 O1 -0.9(3) .
Cd1 O2 C25 C26 179.8(2) .
Cd1 O1 C25 O2 0.9(3) .
Cd1 O1 C25 C26 -179.8(2) .
O4 Cd1 C25 O2 163.82(16) 2_757
N3 Cd1 C25 O2 -3.0(2) .
O1 Cd1 C25 O2 -179.2(3) .
O11 Cd1 C25 O2 76.50(19) .
N1 Cd1 C25 O2 -104.47(18) .
O4 Cd1 C25 O1 -17.0(2) 2_757
N3 Cd1 C25 O1 176.16(18) .
O2 Cd1 C25 O1 179.2(3) .
O11 Cd1 C25 O1 -104.3(2) .
N1 Cd1 C25 O1 74.70(19) .
O2 C25 C26 C27 163.9(3) .
O1 C25 C26 C27 -15.5(4) .
O2 C25 C26 C32 -15.7(4) .
O1 C25 C26 C32 164.9(3) .
C32 C26 C27 C28 2.4(4) .
C25 C26 C27 C28 -177.2(3) .
C26 C27 C28 C30 -3.9(4) .
C26 C27 C28 C29 174.8(3) .
Cd1 O4 C29 O3 -4.2(4) 2_747
Cd1 O4 C29 C28 177.16(19) 2_747
C30 C28 C29 O3 -176.5(3) .
C27 C28 C29 O3 4.9(4) .
C30 C28 C29 O4 2.3(4) .
C27 C28 C29 O4 -176.4(3) .
C27 C28 C30 C31 1.6(4) .
C29 C28 C30 C31 -177.0(3) .
C28 C30 C31 O5 179.4(3) .
C28 C30 C31 C32 2.1(4) .
C27 C26 C32 C31 1.3(4) .
C25 C26 C32 C31 -179.1(3) .
O5 C31 C32 C26 179.0(3) .
C30 C31 C32 C26 -3.5(4) .
Cd2 O6 C33 O7 3.1(3) .
Cd2 O6 C33 C34 -176.4(2) .
Cd2 O7 C33 O6 -3.1(3) .
Cd2 O7 C33 C34 176.4(2) .
O6 C33 C34 C40 179.6(3) .
O7 C33 C34 C40 0.1(4) .
O6 C33 C34 C35 0.7(4) .
O7 C33 C34 C35 -178.9(3) .
C40 C34 C35 C36 0.2(4) .
C33 C34 C35 C36 179.2(2) .
C34 C35 C36 C38 -0.2(4) .
C34 C35 C36 C37 -179.4(2) .
Cd2 O8 C37 O9 0.0(3) 2_656
Cd2 O8 C37 C36 179.0(2) 2_656
Cd2 O9 C37 O8 0.0(3) 2_656
Cd2 O9 C37 C36 -179.0(2) 2_656
C38 C36 C37 O8 -178.4(3) .
C35 C36 C37 O8 0.8(4) .
C38 C36 C37 O9 0.6(4) .
C35 C36 C37 O9 179.8(2) .
C35 C36 C38 C39 0.5(4) .
C37 C36 C38 C39 179.7(3) .
C36 C38 C39 O10 180.0(3) .
C36 C38 C39 C40 -0.8(4) .
C35 C34 C40 C39 -0.5(4) .
C33 C34 C40 C39 -179.5(3) .
O10 C39 C40 C34 -179.9(3) .
C38 C39 C40 C34 0.8(5) .
